data_7208687
loop_
_publ_author_name
'Nowicka, Beata'
'Stadnicka, Katarzyna'
'Nitek, Wojciech'
'Rams, Micha\/l'
'Sieklucka, Barbara'

_publ_section_title
;
 Geometrical isomerism in pentadecanuclear high-spin Ni9W6 clusters with
 symmetrical bidentate ligands detected
;
_journal_issue 20
_journal_name_full CrystEngComm
_journal_page_first 6559
_journal_paper_doi 10.1039/c2ce25537e
_journal_volume 14
_journal_year 2012
_chemical_formula_sum 'C148 H89 N65 Ni9 O12 W6'
_chemical_formula_weight 4601.10
_chemical_name_common (Ni(Ni(5,5'dmbpy)(H2O))8(W(CN)8)6)*8H2O
_chemical_name_systematic
;
{Ni[Ni(5,5'dmbpy)(H2O)]8[W(CN)8]6}*8H2O
;
_space_group_IT_number 2
_symmetry_cell_setting triclinic
_symmetry_space_group_name_Hall '-P 1'
_symmetry_space_group_name_H-M 'P -1'
_atom_sites_solution_hydrogens geom
_atom_sites_solution_primary direct
_atom_sites_solution_secondary difmap
_audit_creation_method SHELXL-97
_cell_angle_alpha 89.305(5)
_cell_angle_beta 90.024(5)
_cell_angle_gamma 73.132(5)
_cell_formula_units_Z 2
_cell_length_a 19.899(5)
_cell_length_b 20.113(5)
_cell_length_c 31.475(5)
_cell_measurement_temperature 293(2)
_cell_volume 12054(5)
_computing_cell_refinement 'HKL Scalepack (Otwinowski & Minor, 1997)'
_computing_data_collection 'Collect (Nonius BV, 1997-2000)'
_computing_data_reduction 'HKL DENZO and Scalepack (Otwinowski & Minor, 1997)'
_computing_molecular_graphics 'Ortep3 (Farrugia, 1997)'
_computing_publication_material 'SHELXL-97 (Sheldrick, 2008)'
_computing_structure_refinement 'SHELXL-97 (Sheldrick, 2008)'
_computing_structure_solution 'SIR-92 (ALTOMARE et al., 1994)'
_diffrn_ambient_temperature 293(2)
_diffrn_detector_area_resol_mean 9
_diffrn_measured_fraction_theta_full 0.984
_diffrn_measured_fraction_theta_max 0.984
_diffrn_measurement_device_type KappaCCD
_diffrn_measurement_method '\f and \o scans to fill Ewald sphere'
_diffrn_radiation_monochromator graphite
_diffrn_radiation_source 'fine-focus sealed tube'
_diffrn_radiation_type MoK\a
_diffrn_radiation_wavelength 0.71069
_diffrn_reflns_av_R_equivalents 0.0520
_diffrn_reflns_av_sigmaI/netI 0.1322
_diffrn_reflns_limit_h_max 25
_diffrn_reflns_limit_h_min -25
_diffrn_reflns_limit_k_max 23
_diffrn_reflns_limit_k_min -26
_diffrn_reflns_limit_l_max 40
_diffrn_reflns_limit_l_min -38
_diffrn_reflns_number 79308
_diffrn_reflns_theta_full 27.47
_diffrn_reflns_theta_max 27.47
_diffrn_reflns_theta_min 1.06
_exptl_absorpt_coefficient_mu 3.586
_exptl_absorpt_correction_T_max 0.8412
_exptl_absorpt_correction_T_min 0.6730
_exptl_absorpt_correction_type multi-scan
_exptl_absorpt_process_details '(DENZO-SMN; Otwinowski & Minor, 1997)'
_exptl_crystal_colour orange
_exptl_crystal_density_diffrn 1.268
_exptl_crystal_density_method 'not measured'
_exptl_crystal_description needle
_exptl_crystal_F_000 4448.0
_exptl_crystal_size_max 0.12
_exptl_crystal_size_mid 0.10
_exptl_crystal_size_min 0.05
_refine_diff_density_max 1.384
_refine_diff_density_min -0.906
_refine_diff_density_rms 0.188
_refine_ls_extinction_method none
_refine_ls_goodness_of_fit_ref 1.048
_refine_ls_hydrogen_treatment constr
_refine_ls_matrix_type full
_refine_ls_number_parameters 1100
_refine_ls_number_reflns 54307
_refine_ls_number_restraints 75
_refine_ls_restrained_S_all 1.047
_refine_ls_R_factor_all 0.1964
_refine_ls_R_factor_gt 0.0955
_refine_ls_shift/su_max 0.004
_refine_ls_shift/su_mean 0.000
_refine_ls_structure_factor_coef Fsqd
_refine_ls_weighting_details 'calc w=1/[\s^2^(Fo^2^)+(0.0900P)^2^+119.9078P] where P=(Fo^2^+2Fc^2^)/3'
_refine_ls_weighting_scheme calc
_refine_ls_wR_factor_gt 0.2047
_refine_ls_wR_factor_ref 0.2551
_reflns_number_gt 27806
_reflns_number_total 54307
_reflns_threshold_expression >2sigma(I)
_cod_data_source_file c2ce25537e.txt
_cod_data_source_block 3b
_cod_depositor_comments
;
The following automatic conversions were performed:

'_exptl_absorpt_correction_type' value 'Multi-scan' changed to
'multi-scan' according to
/home/saulius/struct/CIF-dictionaries/cif_core.dic dictionary named
'cif_core.dic' version 2.4.2 from 2011-04-26.

Automatic conversion script
Id: cif_fix_values 1891 2012-01-12 08:04:46Z andrius 
;
_cod_original_sg_symbol_H-M P-1
_cod_database_code 7208687

loop_
_symmetry_equiv_pos_as_xyz
'x, y, z'
'-x, -y, -z'

loop_
_atom_site_label
_atom_site_type_symbol
_atom_site_fract_x
_atom_site_fract_y
_atom_site_fract_z
_atom_site_U_iso_or_equiv
_atom_site_adp_type
_atom_site_occupancy
_atom_site_symmetry_multiplicity
_atom_site_calc_flag
_atom_site_refinement_flags
_atom_site_disorder_assembly
_atom_site_disorder_group
W1 W 0.38790(3) -0.11933(3) 0.622425(17) 0.05049(15) Uani 1 1 d . . .
W2 W 0.59370(3) 0.14497(3) 0.614613(16) 0.04930(15) Uani 1 1 d . . .
W3 W 0.25919(3) 0.20034(3) 0.487975(17) 0.04971(15) Uani 1 1 d . . .
Ni1 Ni 0.5000 0.0000 0.5000 0.0369(5) Uani 1 2 d S . .
Ni2 Ni 0.20332(9) -0.04321(10) 0.49624(6) 0.0576(5) Uani 1 1 d . . .
Ni3 Ni 0.64649(10) -0.11879(10) 0.66754(5) 0.0555(4) Uani 1 1 d . . .
Ni4 Ni 0.46788(10) 0.31301(9) 0.48602(6) 0.0564(4) Uani 1 1 d . . .
Ni5 Ni 0.32978(10) 0.15250(10) 0.65129(5) 0.0576(5) Uani 1 1 d . . .
C11 C 0.4498(5) -0.0382(5) 0.5466(3) 0.028(2) Uiso 1 1 d . . .
N11 N 0.4270(7) -0.0647(7) 0.5726(4) 0.068(3) Uiso 1 1 d . . .
C12 C 0.3126(8) -0.0964(8) 0.5730(5) 0.061(4) Uiso 1 1 d . . .
N12 N 0.2714(7) -0.0806(7) 0.5455(4) 0.068(3) Uiso 1 1 d . . .
C13 C 0.4896(7) -0.1151(7) 0.6405(4) 0.055(3) Uiso 1 1 d . . .
N13 N 0.5450(7) -0.1104(6) 0.6495(4) 0.065(3) Uiso 1 1 d . . .
C14 C 0.4506(7) -0.1972(7) 0.5813(4) 0.055(3) Uiso 1 1 d . . .
N14 N 0.4808(6) -0.2390(6) 0.5576(4) 0.064(3) Uiso 1 1 d . . .
C15 C 0.3595(7) -0.0124(7) 0.6410(4) 0.054(3) Uiso 1 1 d . . .
N15 N 0.3459(6) 0.0450(7) 0.6479(4) 0.065(3) Uiso 1 1 d . . .
C16 C 0.3541(11) -0.2096(12) 0.6246(7) 0.103(6) Uiso 1 1 d . . .
N16 N 0.3321(12) -0.2599(13) 0.6250(7) 0.151(8) Uiso 1 1 d . . .
C17 C 0.2862(11) -0.0952(10) 0.6518(6) 0.094(6) Uiso 1 1 d . . .
N17 N 0.2295(11) -0.0831(10) 0.6668(6) 0.122(6) Uiso 1 1 d . . .
C18 C 0.4072(11) -0.1503(11) 0.6860(7) 0.099(6) Uiso 1 1 d . . .
N18 N 0.4203(14) -0.1702(14) 0.7225(9) 0.174(9) Uiso 1 1 d . . .
C21 C 0.5462(5) 0.0449(5) 0.5449(3) 0.028(2) Uiso 1 1 d . . .
N21 N 0.5654(6) 0.0781(7) 0.5688(4) 0.067(3) Uiso 1 1 d . . .
C22 C 0.6761(7) 0.1173(7) 0.5689(4) 0.053(3) Uiso 1 1 d . . .
N22 N 0.7222(6) 0.0972(6) 0.5461(4) 0.064(3) Uiso 1 1 d . . .
C23 C 0.6184(7) 0.0438(7) 0.6435(4) 0.052(3) Uiso 1 1 d . . .
N23 N 0.6323(6) -0.0133(6) 0.6564(4) 0.062(3) Uiso 1 1 d . . .
C24 C 0.5343(7) 0.2106(7) 0.5652(4) 0.053(3) Uiso 1 1 d . . .
N24 N 0.5033(6) 0.2452(6) 0.5371(4) 0.062(3) Uiso 1 1 d . . .
C25 C 0.4883(7) 0.1441(7) 0.6285(4) 0.053(3) Uiso 1 1 d . . .
N25 N 0.4322(6) 0.1421(6) 0.6360(4) 0.060(3) Uiso 1 1 d . . .
C26 C 0.6159(10) 0.2411(11) 0.6128(6) 0.094(6) Uiso 1 1 d . . .
N26 N 0.6307(12) 0.2932(12) 0.6109(7) 0.144(7) Uiso 1 1 d . . .
C27 C 0.6900(10) 0.1304(9) 0.6479(6) 0.081(5) Uiso 1 1 d . . .
N27 N 0.7447(10) 0.1217(10) 0.6659(6) 0.121(6) Uiso 1 1 d . . .
C28 C 0.5663(9) 0.1840(9) 0.6762(6) 0.077(5) Uiso 1 1 d . . .
N28 N 0.5490(9) 0.2053(9) 0.7105(6) 0.111(5) Uiso 1 1 d . . .
C31 C 0.4168(5) 0.0868(5) 0.4967(3) 0.029(2) Uiso 1 1 d . . .
N31 N 0.3646(7) 0.1252(7) 0.4944(4) 0.067(3) Uiso 1 1 d . . .
C32 C 0.2440(7) 0.0997(8) 0.4879(4) 0.056(3) Uiso 1 1 d . . .
N32 N 0.2363(6) 0.0442(7) 0.4892(4) 0.064(3) Uiso 1 1 d . . .
C33 C 0.2953(8) 0.1640(8) 0.4258(5) 0.060(4) Uiso 1 1 d . . .
N33 N 0.3162(6) 0.1443(6) 0.3929(4) 0.060(3) Uiso 1 1 d . . .
C34 C 0.3344(7) 0.2581(7) 0.4801(4) 0.055(3) Uiso 1 1 d . . .
N34 N 0.3773(6) 0.2849(6) 0.4791(4) 0.063(3) Uiso 1 1 d . . .
C35 C 0.2828(7) 0.1794(7) 0.5538(4) 0.056(3) Uiso 1 1 d . . .
N35 N 0.2985(6) 0.1673(6) 0.5890(4) 0.061(3) Uiso 1 1 d . . .
C36 C 0.1572(11) 0.2072(11) 0.5102(7) 0.097(6) Uiso 1 1 d . . .
N36 N 0.1036(12) 0.2097(12) 0.5264(7) 0.142(7) Uiso 1 1 d . . .
C37 C 0.1928(11) 0.2664(11) 0.4432(7) 0.102(6) Uiso 1 1 d . . .
N37 N 0.1568(14) 0.3001(14) 0.4155(8) 0.170(9) Uiso 1 1 d . . .
C38 C 0.2189(10) 0.2954(11) 0.5170(6) 0.094(6) Uiso 1 1 d . . .
N38 N 0.1988(11) 0.3496(11) 0.5341(7) 0.130(7) Uiso 1 1 d . . .
N201 N 0.1221(6) 0.0124(6) 0.5345(4) 0.066(3) Uiso 1 1 d . . .
C202 C 0.1234(9) 0.0160(9) 0.5772(5) 0.076(5) Uiso 1 1 d . . .
H202 H 0.1646 -0.0078 0.5913 0.092 Uiso 1 1 calc R . .
C203 C 0.0672(9) 0.0530(9) 0.6012(5) 0.078(5) Uiso 1 1 d . . .
C204 C 0.0105(10) 0.0903(10) 0.5784(6) 0.086(5) Uiso 1 1 d . . .
H204 H -0.0278 0.1186 0.5928 0.103 Uiso 1 1 calc R . .
C205 C 0.0078(9) 0.0879(9) 0.5376(5) 0.077(5) Uiso 1 1 d . . .
H205 H -0.0331 0.1127 0.5235 0.093 Uiso 1 1 calc R . .
C206 C 0.0630(8) 0.0502(8) 0.5145(5) 0.068(4) Uiso 1 1 d . . .
C207 C 0.0678(9) 0.0412(9) 0.4683(5) 0.072(4) Uiso 1 1 d . . .
C208 C 0.0126(10) 0.0771(9) 0.4404(6) 0.083(5) Uiso 1 1 d . . .
H208 H -0.0279 0.1078 0.4513 0.099 Uiso 1 1 calc R . .
C209 C 0.0189(11) 0.0666(10) 0.3980(6) 0.095(6) Uiso 1 1 d . . .
H209 H -0.0182 0.0884 0.3800 0.114 Uiso 1 1 calc R . .
C210 C 0.0794(10) 0.0244(10) 0.3814(6) 0.084(5) Uiso 1 1 d . . .
C211 C 0.1335(9) -0.0097(9) 0.4100(5) 0.075(4) Uiso 1 1 d . . .
H211 H 0.1751 -0.0385 0.3993 0.090 Uiso 1 1 calc R . .
N212 N 0.1268(6) -0.0020(6) 0.4513(4) 0.066(3) Uiso 1 1 d . . .
C213 C 0.0739(12) 0.0523(12) 0.6487(7) 0.119(7) Uiso 1 1 d . . .
H21A H 0.0306 0.0799 0.6608 0.179 Uiso 1 1 calc R . .
H21B H 0.1112 0.0711 0.6566 0.179 Uiso 1 1 calc R . .
H21C H 0.0841 0.0054 0.6592 0.179 Uiso 1 1 calc R . .
C214 C 0.0912(12) 0.0095(12) 0.3344(7) 0.119(7) Uiso 1 1 d . . .
H21D H 0.1368 -0.0226 0.3303 0.179 Uiso 1 1 calc R . .
H21E H 0.0882 0.0520 0.3193 0.179 Uiso 1 1 calc R . .
H21F H 0.0560 -0.0101 0.3239 0.179 Uiso 1 1 calc R . .
O215 O 0.1626(6) -0.1293(6) 0.5033(3) 0.078(3) Uiso 1 1 d . . .
N301 N 0.7450(6) -0.1375(6) 0.6938(4) 0.064(3) Uiso 1 1 d . . .
C302 C 0.8058(9) -0.1593(9) 0.6729(6) 0.078(5) Uiso 1 1 d . . .
H302 H 0.8042 -0.1621 0.6434 0.094 Uiso 1 1 calc R . .
C303 C 0.8714(11) -0.1782(11) 0.6925(6) 0.094(6) Uiso 1 1 d . . .
C304 C 0.8704(12) -0.1755(11) 0.7358(7) 0.105(6) Uiso 1 1 d . . .
H304 H 0.9132 -0.1891 0.7501 0.126 Uiso 1 1 calc R . .
C305 C 0.8126(10) -0.1548(10) 0.7587(7) 0.096(6) Uiso 1 1 d . . .
H305 H 0.8144 -0.1529 0.7882 0.115 Uiso 1 1 calc R . .
C306 C 0.7467(8) -0.1354(8) 0.7363(5) 0.070(4) Uiso 1 1 d . . .
C307 C 0.6776(8) -0.1155(8) 0.7572(5) 0.066(4) Uiso 1 1 d . . .
C308 C 0.6720(11) -0.1117(10) 0.8015(6) 0.096(6) Uiso 1 1 d . . .
H308 H 0.7106 -0.1191 0.8195 0.116 Uiso 1 1 calc R . .
C309 C 0.6057(12) -0.0962(11) 0.8155(7) 0.112(7) Uiso 1 1 d . . .
H309 H 0.5999 -0.0932 0.8448 0.134 Uiso 1 1 calc R . .
C310 C 0.5461(11) -0.0844(11) 0.7920(7) 0.099(6) Uiso 1 1 d . . .
C311 C 0.5592(10) -0.0872(9) 0.7471(6) 0.084(5) Uiso 1 1 d . . .
H311 H 0.5213 -0.0772 0.7284 0.100 Uiso 1 1 calc R . .
N312 N 0.6228(7) -0.1033(6) 0.7316(4) 0.066(3) Uiso 1 1 d . . .
C313 C 0.9350(12) -0.2039(13) 0.6650(8) 0.129(8) Uiso 1 1 d . . .
H31A H 0.9209 -0.2001 0.6357 0.194 Uiso 1 1 calc R . .
H31B H 0.9584 -0.2516 0.6720 0.194 Uiso 1 1 calc R . .
H31C H 0.9665 -0.1764 0.6697 0.194 Uiso 1 1 calc R . .
C314 C 0.4705(14) -0.0725(15) 0.8064(9) 0.159(10) Uiso 1 1 d . . .
H31D H 0.4404 -0.0668 0.7820 0.238 Uiso 1 1 calc R . .
H31E H 0.4564 -0.0314 0.8233 0.238 Uiso 1 1 calc R . .
H31F H 0.4671 -0.1117 0.8230 0.238 Uiso 1 1 calc R . .
O315 O 0.6579(5) -0.2256(5) 0.6790(3) 0.071(3) Uiso 1 1 d . . .
C316 C 0.6339(14) -0.2674(15) 0.6490(9) 0.136(9) Uiso 1 1 d . . .
C317 C 0.660(3) -0.342(3) 0.6570(16) 0.27(2) Uiso 1 1 d . . .
N401 N 0.5521(7) 0.3504(7) 0.4968(4) 0.069(3) Uiso 1 1 d . . .
C402 C 0.6143(9) 0.3253(9) 0.4805(5) 0.079(5) Uiso 1 1 d . . .
H402 H 0.6211 0.2885 0.4618 0.094 Uiso 1 1 calc R . .
C403 C 0.6726(10) 0.3503(10) 0.4894(6) 0.086(5) Uiso 1 1 d . . .
C404 C 0.6595(11) 0.4049(10) 0.5175(6) 0.096(6) Uiso 1 1 d . . .
H404 H 0.6954 0.4231 0.5257 0.115 Uiso 1 1 calc R . .
C405 C 0.5926(10) 0.4322(10) 0.5331(6) 0.087(5) Uiso 1 1 d . . .
H405 H 0.5836 0.4702 0.5511 0.105 Uiso 1 1 calc R . .
C406 C 0.5389(9) 0.4053(9) 0.5231(5) 0.073(4) Uiso 1 1 d . . .
C407 C 0.4706(9) 0.4282(9) 0.5399(5) 0.074(4) Uiso 1 1 d . . .
C408 C 0.4479(10) 0.4867(9) 0.5680(5) 0.084(5) Uiso 1 1 d . . .
H408 H 0.4783 0.5114 0.5767 0.101 Uiso 1 1 calc R . .
C409 C 0.3793(11) 0.5041(11) 0.5812(7) 0.101(6) Uiso 1 1 d . . .
H409 H 0.3646 0.5392 0.6011 0.121 Uiso 1 1 calc R . .
C410 C 0.3303(10) 0.4719(10) 0.5665(6) 0.090(5) Uiso 1 1 d . . .
C411 C 0.3588(9) 0.4157(9) 0.5389(5) 0.077(5) Uiso 1 1 d . . .
H411 H 0.3287 0.3916 0.5288 0.092 Uiso 1 1 calc R . .
N412 N 0.4246(6) 0.3949(6) 0.5264(4) 0.064(3) Uiso 1 1 d . . .
C413 C 0.7447(13) 0.3181(13) 0.4690(8) 0.135(9) Uiso 1 1 d . . .
H41A H 0.7425 0.2806 0.4510 0.202 Uiso 1 1 calc R . .
H41B H 0.7793 0.3009 0.4908 0.202 Uiso 1 1 calc R . .
H41C H 0.7574 0.3529 0.4523 0.202 Uiso 1 1 calc R . .
C414 C 0.2559(12) 0.4943(12) 0.5798(7) 0.120(7) Uiso 1 1 d . . .
H41D H 0.2311 0.4656 0.5666 0.180 Uiso 1 1 calc R . .
H41E H 0.2350 0.5419 0.5714 0.180 Uiso 1 1 calc R . .
H41F H 0.2534 0.4899 0.6101 0.180 Uiso 1 1 calc R . .
O415 O 0.4378(6) 0.3870(6) 0.4357(3) 0.075(3) Uiso 1 1 d . . .
N501 N 0.3480(7) 0.1450(7) 0.7164(4) 0.068(3) Uiso 1 1 d . . .
C502 C 0.4103(10) 0.1315(9) 0.7346(6) 0.084(5) Uiso 1 1 d . . .
H502 H 0.4497 0.1211 0.7173 0.101 Uiso 1 1 calc R . .
C503 C 0.4201(12) 0.1319(11) 0.7801(7) 0.106(6) Uiso 1 1 d . . .
C504 C 0.3563(12) 0.1435(12) 0.8021(8) 0.116(7) Uiso 1 1 d . . .
H504 H 0.3584 0.1398 0.8316 0.140 Uiso 1 1 calc R . .
C505 C 0.2946(12) 0.1589(11) 0.7842(7) 0.103(6) Uiso 1 1 d . . .
H505 H 0.2543 0.1694 0.8008 0.123 Uiso 1 1 calc R . .
C506 C 0.2890(9) 0.1595(9) 0.7398(5) 0.076(4) Uiso 1 1 d . . .
C507 C 0.2221(8) 0.1765(8) 0.7163(5) 0.069(4) Uiso 1 1 d . . .
C508 C 0.1566(10) 0.1936(10) 0.7355(6) 0.094(6) Uiso 1 1 d . . .
H508 H 0.1526 0.1904 0.7648 0.112 Uiso 1 1 calc R . .
C509 C 0.0995(12) 0.2148(11) 0.7111(7) 0.107(6) Uiso 1 1 d . . .
H509 H 0.0557 0.2280 0.7241 0.128 Uiso 1 1 calc R . .
C510 C 0.1026(11) 0.2180(10) 0.6676(6) 0.094(6) Uiso 1 1 d . . .
C511 C 0.1710(9) 0.1948(9) 0.6500(6) 0.081(5) Uiso 1 1 d . . .
H511 H 0.1758 0.1938 0.6206 0.097 Uiso 1 1 calc R . .
N512 N 0.2276(7) 0.1749(7) 0.6736(4) 0.067(3) Uiso 1 1 d . . .
C513 C 0.4906(12) 0.1194(13) 0.7984(8) 0.131(8) Uiso 1 1 d . . .
H51A H 0.4874 0.1211 0.8288 0.196 Uiso 1 1 calc R . .
H51B H 0.5110 0.1544 0.7883 0.196 Uiso 1 1 calc R . .
H51C H 0.5196 0.0745 0.7900 0.196 Uiso 1 1 calc R . .
C514 C 0.0389(12) 0.2404(12) 0.6377(7) 0.125(8) Uiso 1 1 d . . .
H51D H 0.0546 0.2371 0.6088 0.187 Uiso 1 1 calc R . .
H51E H 0.0127 0.2876 0.6435 0.187 Uiso 1 1 calc R . .
H51F H 0.0095 0.2106 0.6421 0.187 Uiso 1 1 calc R . .
O515 O 0.3176(5) 0.2601(6) 0.6563(3) 0.073(3) Uiso 1 1 d . . .
C516 C 0.3446(9) 0.3019(9) 0.6258(5) 0.081(5) Uiso 1 1 d . . .
H51G H 0.3700 0.2724 0.6034 0.097 Uiso 1 1 calc R . .
H51H H 0.3056 0.3371 0.6129 0.097 Uiso 1 1 calc R . .
C517 C 0.3907(11) 0.3349(12) 0.6470(7) 0.113(7) Uiso 1 1 d . . .
H51I H 0.4082 0.3618 0.6267 0.170 Uiso 1 1 calc R . .
H51J H 0.4294 0.3000 0.6596 0.170 Uiso 1 1 calc R . .
H51K H 0.3652 0.3649 0.6688 0.170 Uiso 1 1 calc R . .
W1' W 0.17577(3) 0.29825(3) 0.090362(17) 0.05922(17) Uani 1 1 d . . .
W2' W 0.05656(3) 0.34919(3) -0.139608(16) 0.05277(15) Uani 1 1 d . . .
W3' W 0.21105(3) 0.60176(4) -0.04124(2) 0.06529(18) Uani 1 1 d D . .
Ni1' Ni 0.0000 0.5000 0.0000 0.0390(5) Uani 1 2 d S . .
Ni2' Ni 0.22241(10) 0.54108(12) 0.12449(6) 0.0683(5) Uani 1 1 d . . .
Ni3' Ni 0.01175(13) 0.19489(10) -0.00950(6) 0.0718(6) Uani 1 1 d . . .
Ni4' Ni 0.05728(11) 0.60813(11) -0.18161(6) 0.0665(5) Uani 1 1 d . . .
Ni5' Ni 0.29682(10) 0.32570(12) -0.05788(6) 0.0712(6) Uani 1 1 d . . .
C11' C 0.1041(7) 0.3827(7) 0.0577(4) 0.052(3) Uiso 1 1 d . . .
N11' N 0.0651(6) 0.4264(6) 0.0387(3) 0.052(3) Uiso 1 1 d . . .
C12' C 0.2067(8) 0.3893(8) 0.1047(5) 0.063(4) Uiso 1 1 d . . .
N12' N 0.2180(7) 0.4407(7) 0.1124(4) 0.070(3) Uiso 1 1 d . . .
C13' C 0.1159(8) 0.2536(8) 0.0476(5) 0.061(4) Uiso 1 1 d . . .
N13' N 0.0802(7) 0.2326(7) 0.0261(4) 0.075(4) Uiso 1 1 d . . .
C14' C 0.0837(8) 0.3266(8) 0.1275(4) 0.059(4) Uiso 1 1 d . . .
N14' N 0.0335(7) 0.3452(7) 0.1476(4) 0.070(3) Uiso 1 1 d . . .
C15' C 0.2213(8) 0.3104(8) 0.0297(5) 0.070(4) Uiso 1 1 d . . .
N15' N 0.2451(7) 0.3173(7) -0.0028(4) 0.077(4) Uiso 1 1 d . . .
C16' C 0.2085(9) 0.2913(9) 0.1552(5) 0.075(4) Uiso 1 1 d . . .
N16' N 0.2275(9) 0.2890(9) 0.1905(6) 0.105(5) Uiso 1 1 d . . .
C17' C 0.1760(11) 0.1994(12) 0.1130(7) 0.100(6) Uiso 1 1 d . . .
N17' N 0.1742(12) 0.1441(13) 0.1254(7) 0.150(8) Uiso 1 1 d . . .
C18' C 0.2843(12) 0.2406(11) 0.0905(7) 0.102(6) Uiso 1 1 d . . .
N18' N 0.3450(12) 0.2101(12) 0.0899(7) 0.142(7) Uiso 1 1 d . . .
C21' C 0.0388(7) 0.4080(7) -0.0820(4) 0.051(3) Uiso 1 1 d . . .
N21' N 0.0275(5) 0.4370(6) -0.0507(3) 0.051(3) Uiso 1 1 d . . .
C22' C -0.0538(8) 0.3951(7) -0.1326(4) 0.057(3) Uiso 1 1 d . . .
N22' N -0.1134(7) 0.4207(7) -0.1291(4) 0.070(3) Uiso 1 1 d . . .
C23' C 0.0345(8) 0.2840(8) -0.0909(5) 0.066(4) Uiso 1 1 d . . .
N23' N 0.0245(7) 0.2489(7) -0.0629(4) 0.077(4) Uiso 1 1 d . . .
C24' C 0.0493(7) 0.4540(8) -0.1592(4) 0.058(3) Uiso 1 1 d . . .
N24' N 0.0495(7) 0.5085(7) -0.1677(4) 0.072(3) Uiso 1 1 d . . .
C25' C 0.1566(8) 0.3349(8) -0.1101(4) 0.060(4) Uiso 1 1 d . . .
N25' N 0.2090(7) 0.3306(7) -0.0929(4) 0.073(4) Uiso 1 1 d . . .
C26' C 0.1278(9) 0.3433(9) -0.1898(6) 0.080(5) Uiso 1 1 d . . .
N26' N 0.1678(10) 0.3438(10) -0.2183(6) 0.118(6) Uiso 1 1 d . . .
C27' C 0.1068(11) 0.2451(11) -0.1525(6) 0.096(6) Uiso 1 1 d . . .
N27' N 0.1392(11) 0.1843(11) -0.1565(6) 0.126(6) Uiso 1 1 d . . .
C28' C 0.0029(12) 0.3293(12) -0.1929(7) 0.106(6) Uiso 1 1 d . . .
N28' N -0.0271(13) 0.3158(12) -0.2224(8) 0.155(8) Uiso 1 1 d . . .
C31' C 0.1264(7) 0.5601(7) -0.0252(4) 0.052(3) Uiso 1 1 d . . .
N31' N 0.0817(6) 0.5390(6) -0.0153(4) 0.059(3) Uiso 1 1 d . . .
C32' C 0.2169(8) 0.5790(8) 0.0254(5) 0.066(4) Uiso 1 1 d . . .
N32' N 0.2200(7) 0.5645(7) 0.0603(4) 0.079(4) Uiso 1 1 d . . .
C33' C 0.1228(8) 0.6848(8) -0.0184(5) 0.067(4) Uiso 1 1 d . . .
N33' N 0.0752(8) 0.7269(8) -0.0080(4) 0.082(4) Uiso 1 1 d . . .
C34' C 0.1491(8) 0.6072(8) -0.0977(5) 0.065(4) Uiso 1 1 d . . .
N34' N 0.1168(7) 0.6071(7) -0.1275(4) 0.077(4) Uiso 1 1 d . . .
C35' C 0.2523(8) 0.4915(9) -0.0490(5) 0.070(4) Uiso 1 1 d . . .
N35' N 0.2691(7) 0.4334(7) -0.0538(4) 0.076(4) Uiso 1 1 d . . .
C36' C 0.308(2) 0.602(2) -0.0154(12) 0.189(14) Uiso 1 1 d . . .
N36' N 0.356(2) 0.616(2) 0.0004(13) 0.261(17) Uiso 1 1 d . . .
C37' C 0.2829(13) 0.5903(13) -0.0909(8) 0.123(8) Uiso 1 1 d . . .
N37' N 0.3241(14) 0.5771(14) -0.1191(9) 0.174(9) Uiso 1 1 d . . .
C38' C 0.220(3) 0.7003(15) -0.0645(16) 0.27(2) Uiso 1 1 d D . .
N38' N 0.216(3) 0.7542(15) -0.0788(17) 0.36(3) Uiso 1 1 d D . .
N601 N 0.3315(8) 0.5117(8) 0.1303(5) 0.084(4) Uiso 1 1 d . . .
C602 C 0.3755(11) 0.5101(11) 0.0990(7) 0.104(6) Uiso 1 1 d . . .
H602 H 0.3580 0.5171 0.0714 0.124 Uiso 1 1 calc R . .
C603 C 0.4496(13) 0.4981(12) 0.1055(8) 0.116(7) Uiso 1 1 d . . .
C604 C 0.4702(15) 0.4853(14) 0.1455(9) 0.137(9) Uiso 1 1 d . . .
H604 H 0.5180 0.4744 0.1513 0.165 Uiso 1 1 calc R . .
C605 C 0.4283(14) 0.4869(13) 0.1771(9) 0.136(9) Uiso 1 1 d . . .
H605 H 0.4470 0.4772 0.2043 0.163 Uiso 1 1 calc R . .
C606 C 0.3533(11) 0.5032(11) 0.1713(7) 0.100(6) Uiso 1 1 d . . .
C607 C 0.3008(10) 0.5071(10) 0.2035(6) 0.091(5) Uiso 1 1 d . . .
C608 C 0.3147(14) 0.4968(13) 0.2466(8) 0.128(8) Uiso 1 1 d . . .
H608 H 0.3608 0.4828 0.2564 0.154 Uiso 1 1 calc R . .
C609 C 0.2639(14) 0.5065(13) 0.2730(9) 0.130(8) Uiso 1 1 d . . .
H609 H 0.2747 0.5011 0.3018 0.156 Uiso 1 1 calc R . .
C610 C 0.1952(13) 0.5242(12) 0.2615(7) 0.110(7) Uiso 1 1 d . . .
C611 C 0.1844(11) 0.5308(10) 0.2169(6) 0.094(6) Uiso 1 1 d . . .
H611 H 0.1387 0.5413 0.2067 0.113 Uiso 1 1 calc R . .
N612 N 0.2355(7) 0.5228(7) 0.1893(4) 0.077(4) Uiso 1 1 d . . .
C613 C 0.4955(16) 0.4965(16) 0.0639(9) 0.170(12) Uiso 1 1 d . . .
H61A H 0.4652 0.5077 0.0395 0.256 Uiso 1 1 calc R . .
H61B H 0.5278 0.4510 0.0608 0.256 Uiso 1 1 calc R . .
H61C H 0.5213 0.5300 0.0664 0.256 Uiso 1 1 calc R . .
C614 C 0.1295(16) 0.5378(16) 0.2899(10) 0.172(12) Uiso 1 1 d . . .
H61D H 0.0881 0.5502 0.2723 0.259 Uiso 1 1 calc R . .
H61E H 0.1283 0.5751 0.3089 0.259 Uiso 1 1 calc R . .
H61F H 0.1312 0.4966 0.3060 0.259 Uiso 1 1 calc R . .
O615 O 0.2270(7) 0.6441(7) 0.1372(4) 0.101(4) Uiso 1 1 d . . .
N801 N 0.0074(7) 0.6105(7) -0.2403(4) 0.067(3) Uiso 1 1 d . . .
C802 C -0.0607(9) 0.6299(9) -0.2470(6) 0.081(5) Uiso 1 1 d . . .
H802 H -0.0898 0.6437 -0.2237 0.097 Uiso 1 1 calc R . .
C803 C -0.0928(10) 0.6313(10) -0.2871(6) 0.089(5) Uiso 1 1 d . . .
C804 C -0.0456(12) 0.6100(12) -0.3192(8) 0.117(7) Uiso 1 1 d . . .
H804 H -0.0629 0.6105 -0.3467 0.140 Uiso 1 1 calc R . .
C805 C 0.0268(12) 0.5875(11) -0.3133(7) 0.110(7) Uiso 1 1 d . . .
H805 H 0.0567 0.5731 -0.3362 0.132 Uiso 1 1 calc R . .
C806 C 0.0537(9) 0.5869(9) -0.2719(5) 0.078(5) Uiso 1 1 d . . .
C807 C 0.1245(10) 0.5659(9) -0.2613(6) 0.081(5) Uiso 1 1 d . . .
C808 C 0.1804(14) 0.5398(14) -0.2898(9) 0.138(9) Uiso 1 1 d . . .
H808 H 0.1697 0.5314 -0.3176 0.166 Uiso 1 1 calc R . .
C809 C 0.2479(15) 0.5264(14) -0.2789(9) 0.141(9) Uiso 1 1 d . . .
H809 H 0.2819 0.5162 -0.3000 0.169 Uiso 1 1 calc R . .
C810 C 0.2690(12) 0.5275(12) -0.2361(7) 0.110(7) Uiso 1 1 d . . .
C811 C 0.2094(10) 0.5505(10) -0.2082(6) 0.092(5) Uiso 1 1 d . . .
H811 H 0.2184 0.5525 -0.1793 0.110 Uiso 1 1 calc R . .
N812 N 0.1414(7) 0.5694(7) -0.2210(4) 0.076(4) Uiso 1 1 d . . .
C813 C -0.1684(11) 0.6575(11) -0.2945(7) 0.111(7) Uiso 1 1 d . . .
H81A H -0.1920 0.6706 -0.2680 0.167 Uiso 1 1 calc R . .
H81B H -0.1847 0.6218 -0.3072 0.167 Uiso 1 1 calc R . .
H81C H -0.1782 0.6972 -0.3133 0.167 Uiso 1 1 calc R . .
C814 C 0.3443(12) 0.5096(13) -0.2205(8) 0.132(8) Uiso 1 1 d . . .
H81D H 0.3447 0.5149 -0.1902 0.197 Uiso 1 1 calc R . .
H81E H 0.3674 0.5401 -0.2338 0.197 Uiso 1 1 calc R . .
H81F H 0.3684 0.4623 -0.2275 0.197 Uiso 1 1 calc R . .
O815 O 0.0669(7) 0.7086(7) -0.1970(4) 0.108(4) Uiso 1 1 d . . .
N901 N 0.3600(7) 0.3263(7) -0.1106(4) 0.079(4) Uiso 1 1 d . . .
C902 C 0.3415(10) 0.3252(9) -0.1503(5) 0.081(5) Uiso 1 1 d . . .
H902 H 0.2953 0.3269 -0.1562 0.097 Uiso 1 1 calc R . .
C903 C 0.3878(12) 0.3215(11) -0.1847(7) 0.102(6) Uiso 1 1 d . . .
C904 C 0.4519(13) 0.3204(12) -0.1724(8) 0.126(8) Uiso 1 1 d . . .
H904 H 0.4845 0.3173 -0.1940 0.151 Uiso 1 1 calc R . .
C905 C 0.4756(13) 0.3230(12) -0.1330(8) 0.123(8) Uiso 1 1 d . . .
H905 H 0.5211 0.3243 -0.1274 0.148 Uiso 1 1 calc R . .
C906 C 0.4253(11) 0.3238(11) -0.0997(6) 0.096(6) Uiso 1 1 d . . .
C907 C 0.4429(11) 0.3211(11) -0.0549(7) 0.099(6) Uiso 1 1 d . . .
C908 C 0.5100(14) 0.3199(13) -0.0380(9) 0.137(9) Uiso 1 1 d . . .
H908 H 0.5473 0.3199 -0.0559 0.164 Uiso 1 1 calc R . .
C909 C 0.5177(15) 0.3189(13) 0.0052(9) 0.137(9) Uiso 1 1 d . . .
H909 H 0.5600 0.3220 0.0164 0.164 Uiso 1 1 calc R . .
C910 C 0.4686(13) 0.3138(13) 0.0317(8) 0.118(7) Uiso 1 1 d . . .
C911 C 0.3993(12) 0.3169(11) 0.0126(7) 0.107(6) Uiso 1 1 d . . .
H911 H 0.3619 0.3166 0.0303 0.128 Uiso 1 1 calc R . .
N912 N 0.3901(8) 0.3200(8) -0.0284(5) 0.085(4) Uiso 1 1 d . . .
C913 C 0.3596(13) 0.3184(13) -0.2296(7) 0.128(8) Uiso 1 1 d . . .
H91A H 0.3106 0.3214 -0.2283 0.192 Uiso 1 1 calc R . .
H91B H 0.3848 0.2753 -0.2424 0.192 Uiso 1 1 calc R . .
H91C H 0.3657 0.3564 -0.2464 0.192 Uiso 1 1 calc R . .
C914 C 0.4752(16) 0.3100(16) 0.0781(9) 0.171(12) Uiso 1 1 d . . .
H91D H 0.4322 0.3062 0.0902 0.257 Uiso 1 1 calc R . .
H91E H 0.4846 0.3512 0.0882 0.257 Uiso 1 1 calc R . .
H91F H 0.5131 0.2700 0.0861 0.257 Uiso 1 1 calc R . .
O915 O 0.3289(7) 0.2145(7) -0.0615(4) 0.108(4) Uiso 1 1 d . . .
N701 N -0.0035(6) 0.1325(7) 0.0402(4) 0.083(4) Uiso 1 1 d D . .
N712 N -0.0515(8) 0.1479(9) -0.0425(6) 0.118(6) Uiso 1 1 d D . .
N724 N 0.0927(8) 0.1070(8) -0.0270(5) 0.103(5) Uiso 1 1 d D . .
C704 C -0.0267(11) 0.0387(12) 0.0983(7) 0.171(12) Uiso 1 1 d D . .
C702 C 0.0242(12) 0.1311(13) 0.0802(7) 0.122(15) Uiso 0.517(12) 1 d PD A 1
C703 C 0.0127(13) 0.0836(14) 0.1113(9) 0.20(3) Uiso 0.517(12) 1 d PD A 1
C705 C -0.0537(13) 0.0421(13) 0.0582(8) 0.140(18) Uiso 0.517(12) 1 d PD A 1
C706 C -0.0400(10) 0.0901(11) 0.0302(7) 0.116(14) Uiso 0.517(12) 1 d PD A 1
C707 C -0.0631(11) 0.1005(12) -0.0142(7) 0.105(13) Uiso 0.517(12) 1 d PD A 1
C708 C -0.1029(14) 0.0555(13) -0.0249(11) 0.107(13) Uiso 0.517(12) 1 d PD A 1
C709 C -0.1268(16) 0.0623(19) -0.0668(13) 0.19(3) Uiso 0.517(12) 1 d PD A 1
C710 C -0.1136(16) 0.111(2) -0.0951(11) 0.21(3) Uiso 0.517(12) 1 d PD A 1
C711 C -0.068(3) 0.150(2) -0.0826(9) 0.149(19) Uiso 0.517(12) 1 d PD A 1
C713 C 0.036(4) 0.104(4) 0.1546(16) 0.24(4) Uiso 0.517(12) 1 d PD A 1
C714 C -0.111(5) 0.122(5) -0.1423(13) 0.26(4) Uiso 0.517(12) 1 d PD A 1
C715 C -0.0524(11) 0.1532(14) 0.0700(7) 0.112(15) Uiso 0.483(12) 1 d PD A 2
C716 C -0.0652(13) 0.1071(14) 0.1006(8) 0.124(16) Uiso 0.483(12) 1 d PD A 2
C717 C 0.0246(13) 0.0162(13) 0.0664(8) 0.112(15) Uiso 0.483(12) 1 d PD A 2
C718 C 0.0346(10) 0.0648(11) 0.0365(6) 0.089(11) Uiso 0.483(12) 1 d PD A 2
C719 C 0.0845(12) 0.0556(14) 0.0001(6) 0.095(12) Uiso 0.483(12) 1 d PD A 2
C720 C 0.1288(17) -0.0123(14) -0.0063(10) 0.126(17) Uiso 0.483(12) 1 d PD A 2
C721 C 0.1757(17) -0.0222(18) -0.0401(11) 0.18(3) Uiso 0.483(12) 1 d PD A 2
C722 C 0.1803(15) 0.032(2) -0.0674(10) 0.26(4) Uiso 0.483(12) 1 d PD A 2
C723 C 0.123(2) 0.0926(18) -0.0647(9) 0.125(17) Uiso 0.483(12) 1 d PD A 2
C726 C 0.210(3) 0.014(3) -0.1112(14) 0.20(3) Uiso 0.483(12) 1 d PD A 2
C725 C -0.123(4) 0.113(5) 0.132(2) 0.24(4) Uiso 0.483(12) 1 d PD A 2
O1W O 0.2069(8) 0.3504(8) 0.6949(5) 0.126(5) Uiso 1 1 d . B 2
O2W O 0.6544(8) -0.2754(8) 0.7587(5) 0.128(5) Uiso 1 1 d . . 2
O3W O 0.8401(10) 0.1713(11) 0.4091(6) 0.118(6) Uiso 0.75 1 d P C 2
O4W O 0.3045(14) 0.4696(14) 0.4172(8) 0.104(8) Uiso 0.50 1 d P D 2
O5W O 0.4721(14) 0.6164(14) 0.6308(8) 0.104(8) Uiso 0.50 1 d P E 2
O6W O 0.806(2) 0.220(2) 0.5629(13) 0.177(15) Uiso 0.50 1 d P F 2
O7W O 0.706(3) 0.397(3) 0.6258(16) 0.091(14) Uiso 0.25 1 d P . 2
O8W O 0.346(3) 0.578(3) 0.3598(16) 0.093(14) Uiso 0.25 1 d P . 2
O9W O 0.408(3) 0.289(3) 0.213(2) 0.123(19) Uiso 0.25 1 d P . 2

loop_
_atom_site_aniso_label
_atom_site_aniso_U_11
_atom_site_aniso_U_22
_atom_site_aniso_U_33
_atom_site_aniso_U_23
_atom_site_aniso_U_13
_atom_site_aniso_U_12
W1 0.0519(3) 0.0548(3) 0.0460(3) 0.0068(2) 0.0038(2) -0.0176(3)
W2 0.0549(3) 0.0504(3) 0.0444(3) -0.0061(2) -0.0068(2) -0.0180(3)
W3 0.0425(3) 0.0502(3) 0.0515(3) 0.0003(2) -0.0012(2) -0.0058(2)
Ni1 0.0365(11) 0.0412(12) 0.0332(10) 0.0002(9) -0.0010(9) -0.0116(9)
Ni2 0.0406(9) 0.0683(12) 0.0680(11) 0.0006(9) -0.0023(8) -0.0225(9)
Ni3 0.0605(11) 0.0612(11) 0.0416(9) 0.0071(8) -0.0122(8) -0.0129(9)
Ni4 0.0670(12) 0.0398(9) 0.0629(11) 0.0009(8) -0.0054(9) -0.0165(9)
Ni5 0.0623(11) 0.0626(11) 0.0445(9) -0.0093(8) 0.0141(8) -0.0123(9)
W1' 0.0656(4) 0.0588(4) 0.0438(3) 0.0045(3) -0.0031(3) -0.0033(3)
W2' 0.0598(3) 0.0606(4) 0.0392(3) -0.0102(2) 0.0109(2) -0.0192(3)
W3' 0.0612(4) 0.0865(5) 0.0609(4) -0.0028(3) 0.0137(3) -0.0414(4)
Ni1' 0.0401(12) 0.0454(12) 0.0318(10) -0.0024(9) 0.0050(9) -0.0130(10)
Ni2' 0.0580(11) 0.0896(15) 0.0595(11) -0.0051(10) -0.0065(9) -0.0245(11)
Ni3' 0.1073(17) 0.0537(11) 0.0615(11) -0.0047(9) 0.0133(11) -0.0343(12)
Ni4' 0.0775(13) 0.0755(13) 0.0476(10) 0.0081(9) 0.0110(9) -0.0241(11)
Ni5' 0.0516(11) 0.0920(15) 0.0629(12) -0.0087(11) 0.0107(9) -0.0096(11)

loop_
_atom_type_symbol
_atom_type_description
_atom_type_scat_dispersion_real
_atom_type_scat_dispersion_imag
_atom_type_scat_source
C C 0.0033 0.0016 'International Tables Vol C Tables 4.2.6.8 and 6.1.1.4'
H H 0.0000 0.0000 'International Tables Vol C Tables 4.2.6.8 and 6.1.1.4'
N N 0.0061 0.0033 'International Tables Vol C Tables 4.2.6.8 and 6.1.1.4'
O O 0.0106 0.0060 'International Tables Vol C Tables 4.2.6.8 and 6.1.1.4'
Ni Ni 0.3393 1.1124 'International Tables Vol C Tables 4.2.6.8 and 6.1.1.4'
W W -0.8490 6.8722 'International Tables Vol C Tables 4.2.6.8 and 6.1.1.4'

loop_
_geom_angle_atom_site_label_1
_geom_angle_atom_site_label_2
_geom_angle_atom_site_label_3
_geom_angle
_geom_angle_site_symmetry_1
_geom_angle_site_symmetry_3
C18 W1 C16 78.5(8) . .
C18 W1 C12 145.3(7) . .
C16 W1 C12 79.7(7) . .
C18 W1 C13 70.2(7) . .
C16 W1 C13 124.9(7) . .
C12 W1 C13 144.2(5) . .
C18 W1 C17 74.6(8) . .
C16 W1 C17 70.8(8) . .
C12 W1 C17 73.0(6) . .
C13 W1 C17 135.9(6) . .
C18 W1 C15 89.9(7) . .
C16 W1 C15 143.0(7) . .
C12 W1 C15 91.5(5) . .
C13 W1 C15 82.0(5) . .
C17 W1 C15 72.2(6) . .
C18 W1 C14 110.4(7) . .
C16 W1 C14 69.4(7) . .
C12 W1 C14 86.3(5) . .
C13 W1 C14 80.5(5) . .
C17 W1 C14 137.7(6) . .
C15 W1 C14 146.5(5) . .
C18 W1 N11 140.4(7) . .
C16 W1 N11 134.4(7) . .
C12 W1 N11 72.6(5) . .
C13 W1 N11 71.7(5) . .
C17 W1 N11 130.3(6) . .
C15 W1 N11 74.1(5) . .
C14 W1 N11 73.3(5) . .
C26 W2 C28 76.9(7) . .
C26 W2 C27 73.4(7) . .
C28 W2 C27 74.0(7) . .
C26 W2 C22 83.0(6) . .
C28 W2 C22 144.8(6) . .
C27 W2 C22 72.7(6) . .
C26 W2 C23 145.9(6) . .
C28 W2 C23 86.3(6) . .
C27 W2 C23 73.6(6) . .
C22 W2 C23 94.9(5) . .
C26 W2 C24 69.4(6) . .
C28 W2 C24 113.3(6) . .
C27 W2 C24 138.7(6) . .
C22 W2 C24 85.4(5) . .
C23 W2 C24 144.6(5) . .
C26 W2 C25 118.5(7) . .
C28 W2 C25 70.6(6) . .
C27 W2 C25 137.9(6) . .
C22 W2 C25 144.5(5) . .
C23 W2 C25 82.1(5) . .
C24 W2 C25 77.6(5) . .
C26 W2 N21 136.2(6) . .
C28 W2 N21 140.0(6) . .
C27 W2 N21 129.1(6) . .
C22 W2 N21 72.6(5) . .
C23 W2 N21 73.6(5) . .
C24 W2 N21 72.7(5) . .
C25 W2 N21 72.6(5) . .
C38 W3 C37 73.3(8) . .
C38 W3 C36 71.4(8) . .
C37 W3 C36 76.3(8) . .
C38 W3 C32 139.3(7) . .
C37 W3 C32 110.8(7) . .
C36 W3 C32 70.6(7) . .
C38 W3 C35 75.4(7) . .
C37 W3 C35 145.8(7) . .
C36 W3 C35 81.0(7) . .
C32 W3 C35 84.7(5) . .
C38 W3 C33 136.9(7) . .
C37 W3 C33 72.3(7) . .
C36 W3 C33 123.1(7) . .
C32 W3 C33 78.0(5) . .
C35 W3 C33 141.9(5) . .
C38 W3 C34 72.3(7) . .
C37 W3 C34 89.7(7) . .
C36 W3 C34 143.5(7) . .
C32 W3 C34 145.3(5) . .
C35 W3 C34 93.7(5) . .
C33 W3 C34 82.4(5) . .
C38 W3 N31 129.1(6) . .
C37 W3 N31 141.7(7) . .
C36 W3 N31 136.1(7) . .
C32 W3 N31 73.7(5) . .
C35 W3 N31 70.9(5) . .
C33 W3 N31 71.7(5) . .
C34 W3 N31 73.0(5) . .
C31 Ni1 C31 180.000(2) . 2_656
C31 Ni1 C11 89.2(4) . .
C31 Ni1 C11 90.8(4) 2_656 .
C31 Ni1 C11 90.8(4) . 2_656
C31 Ni1 C11 89.2(4) 2_656 2_656
C11 Ni1 C11 180.0(4) . 2_656
C31 Ni1 C21 90.4(4) . .
C31 Ni1 C21 89.6(4) 2_656 .
C11 Ni1 C21 90.0(4) . .
C11 Ni1 C21 90.0(4) 2_656 .
C31 Ni1 C21 89.6(4) . 2_656
C31 Ni1 C21 90.4(4) 2_656 2_656
C11 Ni1 C21 90.0(4) . 2_656
C11 Ni1 C21 90.0(4) 2_656 2_656
C21 Ni1 C21 180.000(2) . 2_656
N12 Ni2 N32 92.7(5) . .
N12 Ni2 N22 90.0(5) . 2_656
N32 Ni2 N22 91.6(5) . 2_656
N12 Ni2 N212 174.1(5) . .
N32 Ni2 N212 88.4(5) . .
N22 Ni2 N212 95.8(5) 2_656 .
N12 Ni2 N201 94.8(5) . .
N32 Ni2 N201 89.4(5) . .
N22 Ni2 N201 175.0(5) 2_656 .
N212 Ni2 N201 79.3(5) . .
N12 Ni2 O215 89.8(5) . .
N32 Ni2 O215 176.4(5) . .
N22 Ni2 O215 91.1(5) 2_656 .
N212 Ni2 O215 88.9(5) . .
N201 Ni2 O215 87.8(5) . .
N13 Ni3 N33 92.3(5) . 2_656
N13 Ni3 N301 170.3(5) . .
N33 Ni3 N301 94.0(5) 2_656 .
N13 Ni3 N312 94.6(5) . .
N33 Ni3 N312 171.5(5) 2_656 .
N301 Ni3 N312 78.6(5) . .
N13 Ni3 N23 92.0(5) . .
N33 Ni3 N23 92.4(5) 2_656 .
N301 Ni3 N23 95.1(5) . .
N312 Ni3 N23 92.4(5) . .
N13 Ni3 O315 86.5(5) . .
N33 Ni3 O315 88.2(4) 2_656 .
N301 Ni3 O315 86.3(4) . .
N312 Ni3 O315 87.2(4) . .
N23 Ni3 O315 178.4(4) . .
N34 Ni4 N401 173.6(5) . .
N34 Ni4 N412 95.2(5) . .
N401 Ni4 N412 78.4(5) . .
N34 Ni4 N14 91.0(5) . 2_656
N401 Ni4 N14 95.2(5) . 2_656
N412 Ni4 N14 172.4(5) . 2_656
N34 Ni4 N24 93.5(5) . .
N401 Ni4 N24 87.3(5) . .
N412 Ni4 N24 91.6(5) . .
N14 Ni4 N24 92.3(5) 2_656 .
N34 Ni4 O415 91.2(4) . .
N401 Ni4 O415 87.8(5) . .
N412 Ni4 O415 86.3(4) . .
N14 Ni4 O415 89.3(4) 2_656 .
N24 Ni4 O415 175.0(4) . .
N25 Ni5 N35 92.4(5) . .
N25 Ni5 N512 170.8(5) . .
N35 Ni5 N512 93.3(5) . .
N25 Ni5 N501 94.5(5) . .
N35 Ni5 N501 172.4(5) . .
N512 Ni5 N501 79.5(5) . .
N25 Ni5 N15 91.7(5) . .
N35 Ni5 N15 92.2(5) . .
N512 Ni5 N15 95.3(5) . .
N501 Ni5 N15 91.0(5) . .
N25 Ni5 O515 86.6(4) . .
N35 Ni5 O515 89.7(4) . .
N512 Ni5 O515 86.2(5) . .
N501 Ni5 O515 87.4(5) . .
N15 Ni5 O515 177.5(5) . .
N11 C11 Ni1 173.7(10) . .
C11 N11 W1 177.4(11) . .
N12 C12 W1 176.7(13) . .
C12 N12 Ni2 173.4(13) . .
N13 C13 W1 177.4(13) . .
C13 N13 Ni3 170.9(12) . .
N14 C14 W1 175.8(12) . .
C14 N14 Ni4 178.2(12) . 2_656
N15 C15 W1 175.0(13) . .
C15 N15 Ni5 170.4(12) . .
N16 C16 W1 177(2) . .
N17 C17 W1 177.7(19) . .
N18 C18 W1 178(2) . .
N21 C21 Ni1 171.0(10) . .
C21 N21 W2 175.8(11) . .
N22 C22 W2 174.3(13) . .
C22 N22 Ni2 167.7(12) . 2_656
N23 C23 W2 175.1(12) . .
C23 N23 Ni3 167.7(11) . .
N24 C24 W2 177.6(12) . .
C24 N24 Ni4 167.7(11) . .
N25 C25 W2 178.5(13) . .
C25 N25 Ni5 172.2(12) . .
N26 C26 W2 177(2) . .
N27 C27 W2 178.8(18) . .
N28 C28 W2 177.9(16) . .
N31 C31 Ni1 166.7(11) . .
C31 N31 W3 178.2(12) . .
N32 C32 W3 177.9(12) . .
C32 N32 Ni2 168.5(12) . .
N33 C33 W3 178.3(13) . .
C33 N33 Ni3 174.5(12) . 2_656
N34 C34 W3 173.6(13) . .
C34 N34 Ni4 166.1(12) . .
N35 C35 W3 177.2(12) . .
C35 N35 Ni5 175.4(12) . .
N36 C36 W3 173(2) . .
N37 C37 W3 175(2) . .
N38 C38 W3 177(2) . .
C202 N201 C206 117.1(14) . .
C202 N201 Ni2 126.3(11) . .
C206 N201 Ni2 116.5(10) . .
N201 C202 C203 123.8(16) . .
N201 C202 H202 118.1 . .
C203 C202 H202 118.1 . .
C204 C203 C202 115.0(17) . .
C204 C203 C213 125.5(17) . .
C202 C203 C213 119.4(17) . .
C205 C204 C203 122.4(19) . .
C205 C204 H204 118.8 . .
C203 C204 H204 118.8 . .
C204 C205 C206 121.8(18) . .
C204 C205 H205 119.1 . .
C206 C205 H205 119.1 . .
N201 C206 C205 119.7(15) . .
N201 C206 C207 111.9(14) . .
C205 C206 C207 128.4(16) . .
N212 C207 C208 118.4(15) . .
N212 C207 C206 119.5(14) . .
C208 C207 C206 122.1(15) . .
C209 C208 C207 120.1(18) . .
C209 C208 H208 120.0 . .
C207 C208 H208 120.0 . .
C208 C209 C210 120.5(19) . .
C208 C209 H209 119.8 . .
C210 C209 H209 119.8 . .
C209 C210 C211 117.9(18) . .
C209 C210 C214 124.1(18) . .
C211 C210 C214 118.0(17) . .
N212 C211 C210 122.2(16) . .
N212 C211 H211 118.9 . .
C210 C211 H211 118.9 . .
C211 N212 C207 120.9(14) . .
C211 N212 Ni2 126.2(11) . .
C207 N212 Ni2 112.6(10) . .
C203 C213 H21A 109.5 . .
C203 C213 H21B 109.5 . .
H21A C213 H21B 109.5 . .
C203 C213 H21C 109.5 . .
H21A C213 H21C 109.5 . .
H21B C213 H21C 109.5 . .
C210 C214 H21D 109.5 . .
C210 C214 H21E 109.5 . .
H21D C214 H21E 109.5 . .
C210 C214 H21F 109.5 . .
H21D C214 H21F 109.5 . .
H21E C214 H21F 109.5 . .
C302 N301 C306 118.5(14) . .
C302 N301 Ni3 125.8(11) . .
C306 N301 Ni3 115.1(10) . .
N301 C302 C303 123.9(17) . .
N301 C302 H302 118.0 . .
C303 C302 H302 118.0 . .
C304 C303 C302 115.3(19) . .
C304 C303 C313 127(2) . .
C302 C303 C313 117.9(18) . .
C305 C304 C303 124(2) . .
C305 C304 H304 117.9 . .
C303 C304 H304 117.9 . .
C304 C305 C306 117.4(19) . .
C304 C305 H305 121.3 . .
C306 C305 H305 121.3 . .
N301 C306 C305 120.5(15) . .
N301 C306 C307 115.3(14) . .
C305 C306 C307 124.2(15) . .
N312 C307 C308 123.2(16) . .
N312 C307 C306 115.7(14) . .
C308 C307 C306 121.1(15) . .
C309 C308 C307 113.7(19) . .
C309 C308 H308 123.2 . .
C307 C308 H308 123.2 . .
C308 C309 C310 128(2) . .
C308 C309 H309 116.1 . .
C310 C309 H309 116.1 . .
C309 C310 C311 113(2) . .
C309 C310 C314 130(2) . .
C311 C310 C314 117(2) . .
N312 C311 C310 122.1(17) . .
N312 C311 H311 118.9 . .
C310 C311 H311 118.9 . .
C311 N312 C307 120.4(14) . .
C311 N312 Ni3 124.3(11) . .
C307 N312 Ni3 115.1(10) . .
C303 C313 H31A 109.5 . .
C303 C313 H31B 109.5 . .
H31A C313 H31B 109.5 . .
C303 C313 H31C 109.5 . .
H31A C313 H31C 109.5 . .
H31B C313 H31C 109.5 . .
C310 C314 H31D 109.5 . .
C310 C314 H31E 109.5 . .
H31D C314 H31E 109.5 . .
C310 C314 H31F 109.5 . .
H31D C314 H31F 109.5 . .
H31E C314 H31F 109.5 . .
C316 O315 Ni3 122.1(13) . .
O315 C316 C317 114(3) . .
C402 N401 C406 120.1(15) . .
C402 N401 Ni4 125.2(11) . .
C406 N401 Ni4 114.7(11) . .
N401 C402 C403 124.4(17) . .
N401 C402 H402 117.8 . .
C403 C402 H402 117.8 . .
C404 C403 C402 115.2(18) . .
C404 C403 C413 123.1(19) . .
C402 C403 C413 121.6(18) . .
C405 C404 C403 119.3(19) . .
C405 C404 H404 120.4 . .
C403 C404 H404 120.4 . .
C404 C405 C406 122.1(18) . .
C404 C405 H405 118.9 . .
C406 C405 H405 118.9 . .
N401 C406 C405 118.7(16) . .
N401 C406 C407 116.3(15) . .
C405 C406 C407 124.8(16) . .
N412 C407 C406 116.4(15) . .
N412 C407 C408 120.4(15) . .
C406 C407 C408 123.1(16) . .
C409 C408 C407 116.8(18) . .
C409 C408 H408 121.6 . .
C407 C408 H408 121.6 . .
C408 C409 C410 124(2) . .
C408 C409 H409 118.2 . .
C410 C409 H409 118.2 . .
C409 C410 C411 114.2(18) . .
C409 C410 C414 122.1(19) . .
C411 C410 C414 123.7(18) . .
N412 C411 C410 124.9(17) . .
N412 C411 H411 117.6 . .
C410 C411 H411 117.6 . .
C411 N412 C407 120.1(14) . .
C411 N412 Ni4 125.9(11) . .
C407 N412 Ni4 114.0(10) . .
C403 C413 H41A 109.5 . .
C403 C413 H41B 109.5 . .
H41A C413 H41B 109.5 . .
C403 C413 H41C 109.5 . .
H41A C413 H41C 109.5 . .
H41B C413 H41C 109.5 . .
C410 C414 H41D 109.5 . .
C410 C414 H41E 109.5 . .
H41D C414 H41E 109.5 . .
C410 C414 H41F 109.5 . .
H41D C414 H41F 109.5 . .
H41E C414 H41F 109.5 . .
C502 N501 C506 121.1(15) . .
C502 N501 Ni5 125.0(12) . .
C506 N501 Ni5 113.8(11) . .
N501 C502 C503 123.1(18) . .
N501 C502 H502 118.4 . .
C503 C502 H502 118.4 . .
C504 C503 C502 112(2) . .
C504 C503 C513 127(2) . .
C502 C503 C513 121(2) . .
C505 C504 C503 125(2) . .
C505 C504 H504 117.6 . .
C503 C504 H504 117.6 . .
C504 C505 C506 120(2) . .
C504 C505 H505 120.1 . .
C506 C505 H505 120.1 . .
N501 C506 C505 119.0(17) . .
N501 C506 C507 116.7(15) . .
C505 C506 C507 124.3(17) . .
N512 C507 C508 120.4(15) . .
N512 C507 C506 115.5(14) . .
C508 C507 C506 124.1(16) . .
C509 C508 C507 119(2) . .
C509 C508 H508 120.6 . .
C507 C508 H508 120.6 . .
C508 C509 C510 123(2) . .
C508 C509 H509 118.7 . .
C510 C509 H509 118.7 . .
C509 C510 C511 115.5(19) . .
C509 C510 C514 125(2) . .
C511 C510 C514 119.2(18) . .
N512 C511 C510 122.4(17) . .
N512 C511 H511 118.8 . .
C510 C511 H511 118.8 . .
C511 N512 C507 120.0(14) . .
C511 N512 Ni5 125.1(11) . .
C507 N512 Ni5 114.4(10) . .
C503 C513 H51A 109.5 . .
C503 C513 H51B 109.5 . .
H51A C513 H51B 109.5 . .
C503 C513 H51C 109.5 . .
H51A C513 H51C 109.5 . .
H51B C513 H51C 109.5 . .
C510 C514 H51D 109.5 . .
C510 C514 H51E 109.5 . .
H51D C514 H51E 109.5 . .
C510 C514 H51F 109.5 . .
H51D C514 H51F 109.5 . .
H51E C514 H51F 109.5 . .
C516 O515 Ni5 125.3(9) . .
C517 C516 O515 110.3(15) . .
C517 C516 H51G 109.6 . .
O515 C516 H51G 109.6 . .
C517 C516 H51H 109.6 . .
O515 C516 H51H 109.6 . .
H51G C516 H51H 108.1 . .
C516 C517 H51I 109.5 . .
C516 C517 H51J 109.5 . .
H51I C517 H51J 109.5 . .
C516 C517 H51K 109.5 . .
H51I C517 H51K 109.5 . .
H51J C517 H51K 109.5 . .
C17' W1' C14' 80.6(7) . .
C17' W1' C11' 136.6(7) . .
C14' W1' C11' 73.7(5) . .
C17' W1' C18' 76.3(8) . .
C14' W1' C18' 144.2(7) . .
C11' W1' C18' 140.3(7) . .
C17' W1' C16' 73.0(7) . .
C14' W1' C16' 73.1(6) . .
C11' W1' C16' 128.8(6) . .
C18' W1' C16' 74.1(7) . .
C17' W1' C12' 144.3(7) . .
C14' W1' C12' 95.0(6) . .
C11' W1' C12' 73.4(5) . .
C18' W1' C12' 88.2(7) . .
C16' W1' C12' 71.8(6) . .
C17' W1' C15' 120.7(7) . .
C14' W1' C15' 145.3(6) . .
C11' W1' C15' 72.4(5) . .
C18' W1' C15' 70.4(7) . .
C16' W1' C15' 136.3(6) . .
C12' W1' C15' 82.2(6) . .
C17' W1' C13' 70.3(7) . .
C14' W1' C13' 85.5(5) . .
C11' W1' C13' 73.3(5) . .
C18' W1' C13' 111.4(7) . .
C16' W1' C13' 140.0(6) . .
C12' W1' C13' 145.1(6) . .
C15' W1' C13' 78.0(6) . .
C27' W2' C28' 76.4(8) . .
C27' W2' C26' 70.7(7) . .
C28' W2' C26' 76.0(8) . .
C27' W2' C22' 126.1(7) . .
C28' W2' C22' 69.6(7) . .
C26' W2' C22' 134.3(6) . .
C27' W2' C23' 69.8(7) . .
C28' W2' C23' 104.3(7) . .
C26' W2' C23' 139.1(6) . .
C22' W2' C23' 79.6(6) . .
C27' W2' C25' 78.4(7) . .
C28' W2' C25' 146.0(7) . .
C26' W2' C25' 74.4(6) . .
C22' W2' C25' 144.4(5) . .
C23' W2' C25' 87.7(6) . .
C27' W2' C21' 133.0(7) . .
C28' W2' C21' 141.0(7) . .
C26' W2' C21' 132.1(6) . .
C22' W2' C21' 71.6(5) . .
C23' W2' C21' 72.7(5) . .
C25' W2' C21' 72.8(5) . .
C27' W2' C24' 143.3(7) . .
C28' W2' C24' 94.2(7) . .
C26' W2' C24' 72.6(6) . .
C22' W2' C24' 80.7(5) . .
C23' W2' C24' 146.1(6) . .
C25' W2' C24' 92.6(5) . .
C21' W2' C24' 75.0(5) . .
C37' W3' C36' 71.8(12) . .
C37' W3' C32' 135.8(8) . .
C36' W3' C32' 68.2(11) . .
C37' W3' C31' 136.1(8) . .
C36' W3' C31' 137.6(11) . .
C32' W3' C31' 71.9(5) . .
C37' W3' C35' 75.3(8) . .
C36' W3' C35' 88.4(11) . .
C32' W3' C35' 85.5(6) . .
C31' W3' C35' 74.6(6) . .
C37' W3' C34' 75.5(8) . .
C36' W3' C34' 146.7(11) . .
C32' W3' C34' 144.7(6) . .
C31' W3' C34' 73.0(5) . .
C35' W3' C34' 89.4(6) . .
C37' W3' C38' 67.5(16) . .
C36' W3' C38' 78.6(17) . .
C32' W3' C38' 120.2(15) . .
C31' W3' C38' 136.0(14) . .
C35' W3' C38' 142.8(15) . .
C34' W3' C38' 83.3(14) . .
C37' W3' C33' 135.7(8) . .
C36' W3' C33' 114.1(11) . .
C32' W3' C33' 79.2(6) . .
C31' W3' C33' 70.7(5) . .
C35' W3' C33' 144.9(6) . .
C34' W3' C33' 85.4(6) . .
C38' W3' C33' 70.9(15) . .
N21' Ni1' N21' 180.0(6) 2_565 .
N21' Ni1' N11' 90.9(4) 2_565 2_565
N21' Ni1' N11' 89.1(4) . 2_565
N21' Ni1' N11' 89.1(4) 2_565 .
N21' Ni1' N11' 90.9(4) . .
N11' Ni1' N11' 180.0(7) 2_565 .
N21' Ni1' N31' 87.5(4) 2_565 2_565
N21' Ni1' N31' 92.5(4) . 2_565
N11' Ni1' N31' 90.3(4) 2_565 2_565
N11' Ni1' N31' 89.7(4) . 2_565
N21' Ni1' N31' 92.5(4) 2_565 .
N21' Ni1' N31' 87.5(4) . .
N11' Ni1' N31' 89.7(4) 2_565 .
N11' Ni1' N31' 90.3(4) . .
N31' Ni1' N31' 180.0(8) 2_565 .
N32' Ni2' N612 172.7(6) . .
N32' Ni2' N12' 91.5(5) . .
N612 Ni2' N12' 93.4(5) . .
N32' Ni2' N601 95.7(6) . .
N612 Ni2' N601 78.5(6) . .
N12' Ni2' N601 94.3(5) . .
N32' Ni2' N22' 92.0(5) . 2_565
N612 Ni2' N22' 93.2(5) . 2_565
N12' Ni2' N22' 92.3(5) . 2_565
N601 Ni2' N22' 169.7(5) . 2_565
N32' Ni2' O615 88.7(5) . .
N612 Ni2' O615 86.4(5) . .
N12' Ni2' O615 179.8(5) . .
N601 Ni2' O615 85.7(5) . .
N22' Ni2' O615 87.7(5) 2_565 .
N23' Ni3' N33' 91.5(6) . 2_565
N23' Ni3' N712 90.8(7) . .
N33' Ni3' N712 90.1(6) 2_565 .
N23' Ni3' N701 173.8(5) . .
N33' Ni3' N701 91.0(5) 2_565 .
N712 Ni3' N701 83.5(6) . .
N23' Ni3' N13' 93.1(5) . .
N33' Ni3' N13' 93.8(5) 2_565 .
N712 Ni3' N13' 174.4(6) . .
N701 Ni3' N13' 92.3(5) . .
N23' Ni3' N724 92.4(6) . .
N33' Ni3' N724 173.0(6) 2_565 .
N712 Ni3' N724 84.1(6) . .
N701 Ni3' N724 84.6(6) . .
N13' Ni3' N724 91.8(5) . .
N812 Ni4' N34' 95.5(5) . .
N812 Ni4' N14' 173.3(5) . 2_565
N34' Ni4' N14' 89.8(5) . 2_565
N812 Ni4' N801 78.5(5) . .
N34' Ni4' N801 173.2(5) . .
N14' Ni4' N801 96.0(5) 2_565 .
N812 Ni4' N24' 92.0(5) . .
N34' Ni4' N24' 91.6(5) . .
N14' Ni4' N24' 91.9(5) 2_565 .
N801 Ni4' N24' 91.7(5) . .
N812 Ni4' O815 86.6(5) . .
N34' Ni4' O815 88.8(5) . .
N14' Ni4' O815 89.4(5) 2_565 .
N801 Ni4' O815 87.7(5) . .
N24' Ni4' O815 178.6(5) . .
N15' Ni5' N25' 90.9(5) . .
N15' Ni5' N912 94.7(6) . .
N25' Ni5' N912 174.3(6) . .
N15' Ni5' N35' 92.0(5) . .
N25' Ni5' N35' 91.4(5) . .
N912 Ni5' N35' 89.3(6) . .
N15' Ni5' N901 173.2(6) . .
N25' Ni5' N901 94.6(5) . .
N912 Ni5' N901 79.8(6) . .
N35' Ni5' N901 91.8(5) . .
N15' Ni5' O915 88.5(5) . .
N25' Ni5' O915 90.4(5) . .
N912 Ni5' O915 88.9(6) . .
N35' Ni5' O915 178.1(5) . .
N901 Ni5' O915 87.5(5) . .
N11' C11' W1' 177.0(12) . .
C11' N11' Ni1' 174.8(11) . .
N12' C12' W1' 174.9(13) . .
C12' N12' Ni2' 171.3(13) . .
N13' C13' W1' 175.6(13) . .
C13' N13' Ni3' 176.5(13) . .
N14' C14' W1' 176.9(13) . .
C14' N14' Ni4' 172.5(13) . 2_565
N15' C15' W1' 179.4(17) . .
C15' N15' Ni5' 174.4(14) . .
N16' C16' W1' 177.9(17) . .
N17' C17' W1' 178(2) . .
N18' C18' W1' 178(2) . .
N21' C21' W2' 176.6(12) . .
C21' N21' Ni1' 172.1(11) . .
N22' C22' W2' 179.1(14) . .
C22' N22' Ni2' 175.1(13) . 2_565
N23' C23' W2' 177.1(14) . .
C23' N23' Ni3' 173.1(13) . .
N24' C24' W2' 175.1(14) . .
C24' N24' Ni4' 175.9(13) . .
N25' C25' W2' 176.1(14) . .
C25' N25' Ni5' 175.1(13) . .
N26' C26' W2' 176.5(17) . .
N27' C27' W2' 174.0(19) . .
N28' C28' W2' 178(2) . .
N31' C31' W3' 177.6(12) . .
C31' N31' Ni1' 177.6(11) . .
N32' C32' W3' 177.5(15) . .
C32' N32' Ni2' 177.9(15) . .
N33' C33' W3' 176.7(15) . .
C33' N33' Ni3' 178.5(15) . 2_565
N34' C34' W3' 177.1(14) . .
C34' N34' Ni4' 179.3(16) . .
N35' C35' W3' 174.9(15) . .
C35' N35' Ni5' 175.5(14) . .
N36' C36' W3' 166(4) . .
N37' C37' W3' 174(3) . .
N38' C38' W3' 170(6) . .
C602 N601 C606 121.7(18) . .
C602 N601 Ni2' 125.2(14) . .
C606 N601 Ni2' 112.5(13) . .
N601 C602 C603 123(2) . .
N601 C602 H602 118.6 . .
C603 C602 H602 118.6 . .
C604 C603 C602 114(2) . .
C604 C603 C613 129(3) . .
C602 C603 C613 116(2) . .
C605 C604 C603 124(3) . .
C605 C604 H604 117.8 . .
C603 C604 H604 117.8 . .
C604 C605 C606 122(3) . .
C604 C605 H605 119.1 . .
C606 C605 H605 119.1 . .
N601 C606 C605 115(2) . .
N601 C606 C607 117.5(19) . .
C605 C606 C607 128(2) . .
N612 C607 C608 120(2) . .
N612 C607 C606 115.1(18) . .
C608 C607 C606 125(2) . .
C609 C608 C607 120(3) . .
C609 C608 H608 120.1 . .
C607 C608 H608 120.1 . .
C608 C609 C610 124(3) . .
C608 C609 H609 118.0 . .
C610 C609 H609 118.0 . .
C609 C610 C611 113(2) . .
C609 C610 C614 129(2) . .
C611 C610 C614 117(2) . .
N612 C611 C610 124(2) . .
N612 C611 H611 118.2 . .
C610 C611 H611 118.2 . .
C611 N612 C607 118.7(16) . .
C611 N612 Ni2' 125.3(13) . .
C607 N612 Ni2' 115.8(12) . .
C603 C613 H61A 109.5 . .
C603 C613 H61B 109.5 . .
H61A C613 H61B 109.5 . .
C603 C613 H61C 109.5 . .
H61A C613 H61C 109.5 . .
H61B C613 H61C 109.5 . .
C610 C614 H61D 109.5 . .
C610 C614 H61E 109.5 . .
H61D C614 H61E 109.5 . .
C610 C614 H61F 109.5 . .
H61D C614 H61F 109.5 . .
H61E C614 H61F 109.5 . .
C802 N801 C806 121.9(15) . .
C802 N801 Ni4' 126.0(11) . .
C806 N801 Ni4' 112.0(11) . .
N801 C802 C803 124.7(17) . .
N801 C802 H802 117.7 . .
C803 C802 H802 117.7 . .
C804 C803 C802 113.1(19) . .
C804 C803 C813 123(2) . .
C802 C803 C813 124.1(18) . .
C803 C804 C805 124(2) . .
C803 C804 H804 118.0 . .
C805 C804 H804 118.0 . .
C804 C805 C806 119(2) . .
C804 C805 H805 120.7 . .
C806 C805 H805 120.7 . .
N801 C806 C807 117.5(16) . .
N801 C806 C805 117.6(17) . .
C807 C806 C805 125.0(18) . .
N812 C807 C806 117.6(17) . .
N812 C807 C808 116.7(19) . .
C806 C807 C808 125.7(19) . .
C809 C808 C807 124(3) . .
C809 C808 H808 118.2 . .
C807 C808 H808 118.2 . .
C808 C809 C810 122(3) . .
C808 C809 H809 119.2 . .
C810 C809 H809 119.2 . .
C809 C810 C811 112(2) . .
C809 C810 C814 125(2) . .
C811 C810 C814 123(2) . .
N812 C811 C810 124.7(19) . .
N812 C811 H811 117.6 . .
C810 C811 H811 117.6 . .
C807 N812 C811 121.1(16) . .
C807 N812 Ni4' 114.4(12) . .
C811 N812 Ni4' 124.5(12) . .
C803 C813 H81A 109.5 . .
C803 C813 H81B 109.5 . .
H81A C813 H81B 109.5 . .
C803 C813 H81C 109.5 . .
H81A C813 H81C 109.5 . .
H81B C813 H81C 109.5 . .
C810 C814 H81D 109.5 . .
C810 C814 H81E 109.5 . .
H81D C814 H81E 109.5 . .
C810 C814 H81F 109.5 . .
H81D C814 H81F 109.5 . .
H81E C814 H81F 109.5 . .
C902 N901 C906 121.4(16) . .
C902 N901 Ni5' 126.2(12) . .
C906 N901 Ni5' 112.3(12) . .
N901 C902 C903 123.8(18) . .
N901 C902 H902 118.1 . .
C903 C902 H902 118.1 . .
C904 C903 C902 113(2) . .
C904 C903 C913 129(2) . .
C902 C903 C913 118.1(19) . .
C903 C904 C905 128(3) . .
C903 C904 H904 115.8 . .
C905 C904 H904 115.8 . .
C904 C905 C906 115(2) . .
C904 C905 H905 122.5 . .
C906 C905 H905 122.5 . .
N901 C906 C905 118.7(19) . .
N901 C906 C907 118.3(19) . .
C905 C906 C907 123(2) . .
N912 C907 C908 120(2) . .
N912 C907 C906 114.9(19) . .
C908 C907 C906 125(2) . .
C909 C908 C907 118(3) . .
C909 C908 H908 121.1 . .
C907 C908 H908 121.1 . .
C910 C909 C908 123(3) . .
C910 C909 H909 118.3 . .
C908 C909 H909 118.3 . .
C909 C910 C914 125(3) . .
C909 C910 C911 116(2) . .
C914 C910 C911 118(2) . .
N912 C911 C910 121(2) . .
N912 C911 H911 119.5 . .
C910 C911 H911 119.5 . .
C911 N912 C907 121.1(18) . .
C911 N912 Ni5' 124.2(14) . .
C907 N912 Ni5' 114.7(13) . .
C903 C913 H91A 109.5 . .
C903 C913 H91B 109.5 . .
H91A C913 H91B 109.5 . .
C903 C913 H91C 109.5 . .
H91A C913 H91C 109.5 . .
H91B C913 H91C 109.5 . .
C910 C914 H91D 109.5 . .
C910 C914 H91E 109.5 . .
H91D C914 H91E 109.5 . .
C910 C914 H91F 109.5 . .
H91D C914 H91F 109.5 . .
H91E C914 H91F 109.5 . .
C706 N701 C715 83.5(13) . .
C706 N701 C718 65.0(11) . .
C715 N701 C718 121.8(16) . .
C706 N701 C702 120.6(16) . .
C715 N701 C702 67.1(11) . .
C718 N701 C702 88.0(12) . .
C706 N701 Ni3' 114.4(12) . .
C715 N701 Ni3' 124.3(14) . .
C718 N701 Ni3' 113.3(11) . .
C702 N701 Ni3' 124.8(13) . .
C711 N712 C707 123(2) . .
C711 N712 Ni3' 132(2) . .
C707 N712 Ni3' 104.0(16) . .
C723 N724 C719 122(2) . .
C723 N724 Ni3' 128.1(17) . .
C719 N724 Ni3' 103.8(14) . .
C705 C704 C716 84.9(13) . .
C705 C704 C717 65.9(12) . .
C716 C704 C717 120.6(18) . .
C705 C704 C703 121.5(18) . .
C716 C704 C703 66.0(12) . .
C717 C704 C703 86.3(13) . .
N701 C702 C703 120(2) . .
C704 C703 C702 117(2) . .
C704 C703 C713 134(4) . .
C702 C703 C713 108(4) . .
C704 C705 C706 117(2) . .
N701 C706 C705 123.8(19) . .
N701 C706 C707 111(2) . .
C705 C706 C707 125(2) . .
N712 C707 C708 122.0(19) . .
N712 C707 C706 127(2) . .
C708 C707 C706 111(2) . .
C709 C708 C707 114(2) . .
C708 C709 C710 122(2) . .
C709 C710 C711 119(2) . .
C709 C710 C714 138(5) . .
C711 C710 C714 99(5) . .
N712 C711 C710 117(2) . .
N701 C715 C716 122(2) . .
C704 C716 C715 118(2) . .
C704 C716 C725 108(4) . .
C715 C716 C725 133(4) . .
C718 C717 C704 119.0(19) . .
N701 C718 C717 118.8(17) . .
N701 C718 C719 110.9(19) . .
C717 C718 C719 130.2(19) . .
N724 C719 C720 117.2(18) . .
N724 C719 C718 126(2) . .
C720 C719 C718 116(2) . .
C721 C720 C719 117(2) . .
C720 C721 C722 123(2) . .
C721 C722 C723 114(2) . .
C721 C722 C726 119(3) . .
C723 C722 C726 116(2) . .
N724 C723 C722 117(2) . .

loop_
_geom_bond_atom_site_label_1
_geom_bond_atom_site_label_2
_geom_bond_distance
_geom_bond_site_symmetry_2
W1 C18 2.09(2) .
W1 C16 2.11(2) .
W1 C12 2.112(15) .
W1 C13 2.127(14) .
W1 C17 2.15(2) .
W1 C15 2.147(14) .
W1 C14 2.144(14) .
W1 N11 2.175(13) .
W2 C26 2.11(2) .
W2 C28 2.112(18) .
W2 C27 2.126(19) .
W2 C22 2.136(14) .
W2 C23 2.142(14) .
W2 C24 2.145(14) .
W2 C25 2.148(14) .
W2 N21 2.164(13) .
W3 C38 2.07(2) .
W3 C37 2.10(2) .
W3 C36 2.11(2) .
W3 C32 2.131(15) .
W3 C35 2.133(14) .
W3 C33 2.147(14) .
W3 C34 2.156(14) .
W3 N31 2.208(13) .
Ni1 C31 2.029(10) .
Ni1 C31 2.029(10) 2_656
Ni1 C11 2.039(10) .
Ni1 C11 2.039(10) 2_656
Ni1 C21 2.042(10) .
Ni1 C21 2.042(10) 2_656
Ni2 N12 2.045(13) .
Ni2 N32 2.056(13) .
Ni2 N22 2.061(12) 2_656
Ni2 N212 2.060(12) .
Ni2 N201 2.074(12) .
Ni2 O215 2.122(11) .
Ni3 N13 2.057(13) .
Ni3 N33 2.058(12) 2_656
Ni3 N301 2.058(12) .
Ni3 N312 2.078(12) .
Ni3 N23 2.083(13) .
Ni3 O315 2.121(11) .
Ni4 N34 2.052(13) .
Ni4 N401 2.056(13) .
Ni4 N412 2.074(12) .
Ni4 N14 2.077(12) 2_656
Ni4 N24 2.082(12) .
Ni4 O415 2.124(11) .
Ni5 N25 2.045(12) .
Ni5 N35 2.048(12) .
Ni5 N512 2.077(13) .
Ni5 N501 2.077(12) .
Ni5 N15 2.095(13) .
Ni5 O515 2.114(11) .
C11 N11 1.136(15) .
C12 N12 1.167(17) .
C13 N13 1.168(16) .
C14 N14 1.161(16) .
N14 Ni4 2.077(12) 2_656
C15 N15 1.132(16) .
C16 N16 1.21(3) .
C17 N17 1.18(2) .
C18 N18 1.21(3) .
C21 N21 1.150(14) .
C22 N22 1.147(16) .
N22 Ni2 2.061(12) 2_656
C23 N23 1.168(16) .
C24 N24 1.175(16) .
C25 N25 1.153(16) .
C26 N26 1.17(3) .
C27 N27 1.19(2) .
C28 N28 1.18(2) .
C31 N31 1.101(14) .
C32 N32 1.172(17) .
C33 N33 1.149(16) .
N33 Ni3 2.058(12) 2_656
C34 N34 1.135(16) .
C35 N35 1.156(16) .
C36 N36 1.17(3) .
C37 N37 1.20(3) .
C38 N38 1.18(2) .
N201 C202 1.345(19) .
N201 C206 1.353(18) .
C202 C203 1.38(2) .
C202 H202 0.9300 .
C203 C204 1.36(2) .
C203 C213 1.50(3) .
C204 C205 1.29(2) .
C204 H204 0.9300 .
C205 C206 1.36(2) .
C205 H205 0.9300 .
C206 C207 1.46(2) .
C207 N212 1.357(19) .
C207 C208 1.42(2) .
C208 C209 1.36(2) .
C208 H208 0.9300 .
C209 C210 1.36(2) .
C209 H209 0.9300 .
C210 C211 1.41(2) .
C210 C214 1.52(3) .
C211 N212 1.313(18) .
C211 H211 0.9300 .
C213 H21A 0.9600 .
C213 H21B 0.9600 .
C213 H21C 0.9600 .
C214 H21D 0.9600 .
C214 H21E 0.9600 .
C214 H21F 0.9600 .
N301 C302 1.338(19) .
N301 C306 1.340(18) .
C302 C303 1.39(2) .
C302 H302 0.9300 .
C303 C304 1.36(3) .
C303 C313 1.50(3) .
C304 C305 1.32(3) .
C304 H304 0.9300 .
C305 C306 1.43(2) .
C305 H305 0.9300 .
C306 C307 1.47(2) .
C307 N312 1.318(18) .
C307 C308 1.40(2) .
C308 C309 1.34(3) .
C308 H308 0.9300 .
C309 C310 1.36(3) .
C309 H309 0.9300 .
C310 C311 1.44(2) .
C310 C314 1.52(3) .
C311 N312 1.31(2) .
C311 H311 0.9300 .
C313 H31A 0.9600 .
C313 H31B 0.9600 .
C313 H31C 0.9600 .
C314 H31D 0.9600 .
C314 H31E 0.9600 .
C314 H31F 0.9600 .
O315 C316 1.44(3) .
C316 C317 1.45(5) .
N401 C402 1.301(19) .
N401 C406 1.352(19) .
C402 C403 1.42(2) .
C402 H402 0.9300 .
C403 C404 1.38(2) .
C403 C413 1.54(3) .
C404 C405 1.38(2) .
C404 H404 0.9300 .
C405 C406 1.37(2) .
C405 H405 0.9300 .
C406 C407 1.41(2) .
C407 N412 1.351(19) .
C407 C408 1.44(2) .
C408 C409 1.37(2) .
C408 H408 0.9300 .
C409 C410 1.40(3) .
C409 H409 0.9300 .
C410 C411 1.42(2) .
C410 C414 1.48(3) .
C411 N412 1.315(19) .
C411 H411 0.9300 .
C413 H41A 0.9600 .
C413 H41B 0.9600 .
C413 H41C 0.9600 .
C414 H41D 0.9600 .
C414 H41E 0.9600 .
C414 H41F 0.9600 .
N501 C502 1.32(2) .
N501 C506 1.346(19) .
C502 C503 1.45(3) .
C502 H502 0.9300 .
C503 C504 1.41(3) .
C503 C513 1.47(3) .
C504 C505 1.30(3) .
C504 H504 0.9300 .
C505 C506 1.40(2) .
C505 H505 0.9300 .
C506 C507 1.47(2) .
C507 N512 1.347(19) .
C507 C508 1.39(2) .
C508 C509 1.33(3) .
C508 H508 0.9300 .
C509 C510 1.37(3) .
C509 H509 0.9300 .
C510 C511 1.42(2) .
C510 C514 1.53(3) .
C511 N512 1.308(19) .
C511 H511 0.9300 .
C513 H51A 0.9600 .
C513 H51B 0.9600 .
C513 H51C 0.9600 .
C514 H51D 0.9600 .
C514 H51E 0.9600 .
C514 H51F 0.9600 .
O515 C516 1.470(19) .
C516 C517 1.45(2) .
C516 H51G 0.9700 .
C516 H51H 0.9700 .
C517 H51I 0.9600 .
C517 H51J 0.9600 .
C517 H51K 0.9600 .
W1' C17' 2.10(2) .
W1' C14' 2.112(15) .
W1' C11' 2.128(14) .
W1' C18' 2.13(2) .
W1' C16' 2.131(17) .
W1' C12' 2.148(16) .
W1' C15' 2.156(16) .
W1' C13' 2.164(15) .
W2' C27' 2.09(2) .
W2' C28' 2.09(2) .
W2' C26' 2.103(18) .
W2' C22' 2.134(14) .
W2' C23' 2.133(16) .
W2' C25' 2.137(15) .
W2' C21' 2.149(13) .
W2' C24' 2.154(15) .
W3' C37' 2.09(3) .
W3' C36' 2.10(4) .
W3' C32' 2.137(16) .
W3' C31' 2.146(14) .
W3' C35' 2.147(17) .
W3' C34' 2.147(16) .
W3' C38' 2.163(16) .
W3' C33' 2.173(16) .
Ni1' N21' 2.025(11) 2_565
Ni1' N21' 2.025(11) .
Ni1' N11' 2.048(11) 2_565
Ni1' N11' 2.048(11) .
Ni1' N31' 2.054(12) 2_565
Ni1' N31' 2.054(12) .
Ni2' N32' 2.067(14) .
Ni2' N612 2.072(14) .
Ni2' N12' 2.085(14) .
Ni2' N601 2.086(15) .
Ni2' N22' 2.085(13) 2_565
Ni2' O615 2.142(13) .
Ni3' N23' 2.047(14) .
Ni3' N33' 2.053(15) 2_565
Ni3' N712 2.066(18) .
Ni3' N701 2.071(13) .
Ni3' N13' 2.075(14) .
Ni3' N724 2.096(16) .
Ni4' N812 2.053(14) .
Ni4' N34' 2.071(14) .
Ni4' N14' 2.082(13) 2_565
Ni4' N801 2.090(12) .
Ni4' N24' 2.096(14) .
Ni4' O815 2.135(14) .
Ni5' N15' 2.047(14) .
Ni5' N25' 2.042(14) .
Ni5' N912 2.048(15) .
Ni5' N35' 2.079(14) .
Ni5' N901 2.083(14) .
Ni5' O915 2.145(14) .
C11' N11' 1.150(15) .
C12' N12' 1.149(17) .
C13' N13' 1.149(17) .
C14' N14' 1.152(17) .
N14' Ni4' 2.082(13) 2_565
C15' N15' 1.150(18) .
C16' N16' 1.17(2) .
C17' N17' 1.19(3) .
C18' N18' 1.19(3) .
C21' N21' 1.140(15) .
C22' N22' 1.154(17) .
N22' Ni2' 2.085(13) 2_565
C23' N23' 1.174(18) .
C24' N24' 1.125(17) .
C25' N25' 1.156(17) .
C26' N26' 1.20(2) .
C27' N27' 1.21(2) .
C28' N28' 1.18(3) .
C31' N31' 1.133(16) .
C32' N32' 1.130(18) .
C33' N33' 1.123(18) .
N33' Ni3' 2.053(15) 2_565
C34' N34' 1.136(18) .
C35' N35' 1.131(18) .
C36' N36' 1.18(5) .
C37' N37' 1.19(3) .
C38' N38' 1.148(17) .
N601 C602 1.31(2) .
N601 C606 1.35(2) .
C602 C603 1.44(3) .
C602 H602 0.9300 .
C603 C604 1.32(3) .
C603 C613 1.59(3) .
C604 C605 1.29(3) .
C604 H604 0.9300 .
C605 C606 1.44(3) .
C605 H605 0.9300 .
C606 C607 1.44(3) .
C607 N612 1.32(2) .
C607 C608 1.39(3) .
C608 C609 1.28(3) .
C608 H608 0.9300 .
C609 C610 1.36(3) .
C609 H609 0.9300 .
C610 C611 1.42(3) .
C610 C614 1.54(3) .
C611 N612 1.31(2) .
C611 H611 0.9300 .
C613 H61A 0.9600 .
C613 H61B 0.9600 .
C613 H61C 0.9600 .
C614 H61D 0.9600 .
C614 H61E 0.9600 .
C614 H61F 0.9600 .
N801 C802 1.312(19) .
N801 C806 1.35(2) .
C802 C803 1.41(2) .
C802 H802 0.9300 .
C803 C804 1.37(3) .
C803 C813 1.46(3) .
C804 C805 1.39(3) .
C804 H804 0.9300 .
C805 C806 1.41(3) .
C805 H805 0.9300 .
C806 C807 1.39(2) .
C807 N812 1.32(2) .
C807 C808 1.41(3) .
C808 C809 1.33(3) .
C808 H808 0.9300 .
C809 C810 1.41(3) .
C809 H809 0.9300 .
C810 C811 1.44(3) .
C810 C814 1.52(3) .
C811 N812 1.36(2) .
C811 H811 0.9300 .
C813 H81A 0.9600 .
C813 H81B 0.9600 .
C813 H81C 0.9600 .
C814 H81D 0.9600 .
C814 H81E 0.9600 .
C814 H81F 0.9600 .
N901 C902 1.30(2) .
N901 C906 1.33(2) .
C902 C903 1.41(3) .
C902 H902 0.9300 .
C903 C904 1.33(3) .
C903 C913 1.53(3) .
C904 C905 1.33(3) .
C904 H904 0.9300 .
C905 C906 1.45(3) .
C905 H905 0.9300 .
C906 C907 1.45(3) .
C907 N912 1.35(2) .
C907 C908 1.43(3) .
C908 C909 1.37(3) .
C908 H908 0.9300 .
C909 C910 1.31(3) .
C909 H909 0.9300 .
C910 C914 1.47(3) .
C910 C911 1.49(3) .
C911 N912 1.30(2) .
C911 H911 0.9300 .
C913 H91A 0.9600 .
C913 H91B 0.9600 .
C913 H91C 0.9600 .
C914 H91D 0.9600 .
C914 H91E 0.9600 .
C914 H91F 0.9600 .
N701 C706 1.311(17) .
N701 C715 1.331(17) .
N701 C718 1.360(17) .
N701 C702 1.370(17) .
N712 C711 1.304(18) .
N712 C707 1.364(17) .
N724 C723 1.329(17) .
N724 C719 1.377(17) .
C704 C705 1.366(18) .
C704 C716 1.370(18) .
C704 C717 1.415(17) .
C704 C703 1.419(18) .
C702 C703 1.422(18) .
C703 C713 1.54(2) .
C705 C706 1.385(18) .
C706 C707 1.465(18) .
C707 C708 1.409(18) .
C708 C709 1.393(18) .
C709 C710 1.394(18) .
C710 C711 1.414(18) .
C710 C714 1.50(2) .
C715 C716 1.403(18) .
C716 C725 1.50(2) .
C717 C718 1.403(18) .
C718 C719 1.496(18) .
C719 C720 1.409(18) .
C720 C721 1.393(18) .
C721 C722 1.399(18) .
C722 C723 1.414(18) .
C722 C726 1.503(18) .
O2W O9W 1.60(6) 2_656
O7W O8W 1.11(6) 2_666
O8W O7W 1.11(6) 2_666
O9W O2W 1.60(6) 2_656
